data_8101859
loop_
_publ_author_name
'Liu, Z.-H.'
'Zhang, J.-J.'
'Zhang, W.-J.'

_publ_section_title
;
Crystal structure of bis(diethylenetriamine)cobalt(II) tetrahydroxypentaborate, 
[Co(C~4~H~13~N~3~)~2~][B~5~O~6~(OH)~4~]~2~
;
_journal_issue 4
_journal_name_full 'Zeitschrift f\"ur Kristallographie - New Crystal Structures'
_journal_page_first 555
_journal_page_last 556
_journal_volume 220
_journal_year 2005
_chemical_formula_moiety 'C8 H26 Co N6, 2(B5 H4 O10)'
_chemical_formula_structural '[Co(C4H13N3)2][B5H4O10]2'
_chemical_formula_sum 'C8 H34 B10 Co N6 O20'
_chemical_formula_weight 701.44
_chemical_name_systematic
; 
 bis(diethylenetriamine)cobalt(II) tetrahydroxypentaborate
;
_space_group_IT_number 14
_symmetry_cell_setting monoclinic
_symmetry_space_group_name_Hall '-P 2ybc'
_symmetry_space_group_name_H-M 'P 1 21/c 1'
_atom_sites_solution_hydrogens geom
_atom_sites_solution_primary direct
_atom_sites_solution_secondary difmap
_audit_creation_method SHELXL-97
_cell_angle_alpha 90.00
_cell_angle_beta 91.169(3)
_cell_angle_gamma 90.00
_cell_formula_units_Z 2
_cell_length_a 8.5507(19)
_cell_length_b 11.770(3)
_cell_length_c 14.508(3)
_cell_measurement_reflns_used 3190
_cell_measurement_temperature 298(2)
_cell_measurement_theta_max 28.065
_cell_measurement_theta_min 2.229
_cell_volume 1459.8(6)
_computing_cell_refinement 'Bruker SMART'
_computing_data_collection 'Bruker SMART'
_computing_data_reduction 'Bruker SAINT'
_computing_molecular_graphics 'Bruker SHELXTL'
_computing_publication_material 'Bruker SHELXTL'
_computing_structure_refinement 'SHELXL-97 (Sheldrick, 1997)'
_computing_structure_solution 'SHELXS-97 (Sheldrick, 1990)'
_diffrn_ambient_temperature 298(2)
_diffrn_measured_fraction_theta_full 0.974
_diffrn_measured_fraction_theta_max 0.974
_diffrn_measurement_device_type 'Bruker SMART CCD'
_diffrn_measurement_method phi/omega
_diffrn_radiation_monochromator graphite
_diffrn_radiation_source 'fine-focus sealed tube'
_diffrn_radiation_type MoK\a
_diffrn_radiation_wavelength 0.71073
_diffrn_reflns_av_R_equivalents 0.0285
_diffrn_reflns_av_sigmaI/netI 0.0339
_diffrn_reflns_limit_h_max 8
_diffrn_reflns_limit_h_min -10
_diffrn_reflns_limit_k_max 13
_diffrn_reflns_limit_k_min -14
_diffrn_reflns_limit_l_max 15
_diffrn_reflns_limit_l_min -17
_diffrn_reflns_number 7172
_diffrn_reflns_theta_full 25.02
_diffrn_reflns_theta_max 25.02
_diffrn_reflns_theta_min 2.23
_exptl_absorpt_coefficient_mu 0.679
_exptl_absorpt_correction_T_max 0.8818
_exptl_absorpt_correction_T_min 0.7148
_exptl_absorpt_correction_type multi-scan
_exptl_absorpt_process_details sadabs
_exptl_crystal_colour orange
_exptl_crystal_density_diffrn 1.596
_exptl_crystal_density_method 'not measured'
_exptl_crystal_description prism
_exptl_crystal_F_000 722
_exptl_crystal_size_max 0.53
_exptl_crystal_size_mid 0.45
_exptl_crystal_size_min 0.19
_refine_diff_density_max 0.859
_refine_diff_density_min -0.282
_refine_diff_density_rms 0.077
_refine_ls_extinction_method none
_refine_ls_goodness_of_fit_ref 1.051
_refine_ls_hydrogen_treatment constr
_refine_ls_matrix_type full
_refine_ls_number_parameters 205
_refine_ls_number_reflns 2513
_refine_ls_number_restraints 13
_refine_ls_restrained_S_all 1.082
_refine_ls_R_factor_all 0.0666
_refine_ls_R_factor_gt 0.0513
_refine_ls_shift/su_max 0.000
_refine_ls_shift/su_mean 0.000
_refine_ls_structure_factor_coef Fsqd
_refine_ls_weighting_details 'calc w=1/[\s^2^(Fo^2^)+(0.0713P)^2^+1.4291P] where P=(Fo^2^+2Fc^2^)/3'
_refine_ls_weighting_scheme calc
_refine_ls_wR_factor_gt 0.1296
_refine_ls_wR_factor_ref 0.1438
_reflns_number_gt 1897
_reflns_number_total 2513
_reflns_threshold_expression >2sigma(I)
_cod_data_source_file 1267-1638.cff
_cod_data_source_block '[Co(C~4~H~13~N~3~)~2~][B~5~O~6~(OH)~4~]~2~'
_cod_depositor_comments
;
The following automatic conversions were performed:
'_symmetry_cell_setting' value 'Monoclinic' changed to 'monoclinic'
according to '/home/saulius/struct/CIF-dictionaries/cif_core.dic'
dictionary named 'cif_core.dic' version 2.4.1 from
2010-06-29.

'_geom_bond_publ_flag' value 'N' changed to 'n' according to
'/home/saulius/struct/CIF-dictionaries/cif_core.dic' dictionary named
'cif_core.dic' version 2.4.1 from 2010-06-29 (26
times).

'_geom_angle_publ_flag' value 'N' changed to 'n' according to
'/home/saulius/struct/CIF-dictionaries/cif_core.dic' dictionary named
'cif_core.dic' version 2.4.1 from 2010-06-29 (58 times).

Automatic conversion script
Id: cif_fix_enum 1555 2011-01-17 13:19:09Z saulius 
;
_cod_original_sg_symbol_Hall '-p 2ybc'
_cod_original_sg_symbol_H-M P12(1)/c1
_cod_database_code 8101859

loop_
_symmetry_equiv_pos_as_xyz
'x, y, z'
'-x, y+1/2, -z+1/2'
'-x, -y, -z'
'x, -y-1/2, z-1/2'

loop_
_atom_site_label
_atom_site_type_symbol
_atom_site_fract_x
_atom_site_fract_y
_atom_site_fract_z
_atom_site_U_iso_or_equiv
_atom_site_adp_type
_atom_site_occupancy
_atom_site_symmetry_multiplicity
_atom_site_Wyckoff_symbol
_atom_site_calc_flag
_atom_site_refinement_flags
_atom_site_disorder_assembly
_atom_site_disorder_group
Co1 Co 0.0000 0.0000 0.0000 0.0319(2) Uani 1 2 a d S . .
B1 B 0.3786(4) 1.0131(3) 0.7008(2) 0.0305(8) Uani 1 4 e d . . .
B2 B 0.0967(4) 1.0178(3) 0.6601(2) 0.0333(8) Uani 1 4 e d . . .
B3 B 0.2787(4) 1.0131(3) 0.5389(2) 0.0328(8) Uani 1 4 e d . . .
B4 B 0.5585(4) 0.9139(3) 0.8116(3) 0.0385(9) Uani 1 4 e d . . .
B5 B 0.5597(5) 1.1163(3) 0.8079(3) 0.0396(9) Uani 1 4 e d . . .
N1 N 0.2131(4) 0.0759(3) -0.0553(2) 0.0601(9) Uani 1 4 e d . . .
H1A H 0.2930 0.0678 -0.0145 0.072 Uiso 1 4 e calc R . .
H1B H 0.2388 0.0407 -0.1079 0.072 Uiso 1 4 e calc R . .
N2 N -0.0942(4) 0.1603(3) -0.0443(2) 0.0539(8) Uani 1 4 e d . . .
H2 H -0.1853 0.1477 -0.0762 0.065 Uiso 1 4 e calc R . .
N3 N 0.0227(4) 0.0970(3) 0.1258(2) 0.0575(9) Uani 1 4 e d . . .
H3A H -0.0008 0.0531 0.1744 0.069 Uiso 1 4 e calc R . .
H3B H 0.1218 0.1217 0.1333 0.069 Uiso 1 4 e calc R . .
O1 O 0.2136(3) 1.01493(19) 0.72423(15) 0.0363(6) Uani 1 4 e d . . .
O2 O 0.1277(3) 1.0206(2) 0.56775(15) 0.0487(7) Uani 1 4 e d . . .
O3 O 0.3993(2) 1.00993(18) 0.60043(15) 0.0327(5) Uani 1 4 e d . . .
O4 O 0.4522(2) 0.91118(19) 0.74104(15) 0.0361(5) Uani 1 4 e d . . .
O5 O 0.6070(3) 1.0149(2) 0.84903(19) 0.0517(7) Uani 1 4 e d . . .
O6 O 0.4555(2) 1.11642(18) 0.73692(14) 0.0350(5) Uani 1 4 e d . . .
O7 O -0.0537(3) 1.0158(2) 0.68774(16) 0.0439(6) Uani 1 4 e d . . .
H7 H -0.1126 1.0175 0.6424 0.066 Uiso 1 4 e calc R . .
O8 O 0.2983(3) 1.0092(2) 0.44656(15) 0.0448(7) Uani 1 4 e d . . .
H8 H 0.3919 1.0053 0.4357 0.067 Uiso 1 4 e calc R . .
O9 O 0.6225(3) 0.8195(2) 0.84882(19) 0.0565(7) Uani 1 4 e d . . .
H9 H 0.5866 0.7633 0.8225 0.085 Uiso 1 4 e calc R . .
O10 O 0.6227(3) 1.2111(2) 0.8446(2) 0.0616(8) Uani 1 4 e d . . .
H10 H 0.5884 1.2668 0.8168 0.092 Uiso 1 4 e calc R . .
C1 C 0.1840(6) 0.1971(4) -0.0730(4) 0.0748(14) Uani 1 4 e d . . .
H1C H 0.1967 0.2400 -0.0163 0.090 Uiso 1 4 e calc R . .
H1D H 0.2582 0.2257 -0.1170 0.090 Uiso 1 4 e calc R . .
C2 C 0.0246(7) 0.2104(4) -0.1097(3) 0.0803(15) Uani 1 4 e d . . .
H2A H 0.0154 0.1726 -0.1690 0.096 Uiso 1 4 e calc R . .
H2B H 0.0025 0.2904 -0.1190 0.096 Uiso 1 4 e calc R . .
C3 C -0.1261(7) 0.2336(5) 0.0341(4) 0.0919(18) Uani 1 4 e d DU . .
H3C H -0.0733 0.3055 0.0251 0.110 Uiso 1 4 e calc R . .
H3D H -0.2376 0.2488 0.0347 0.110 Uiso 1 4 e calc R . .
C4 C -0.0803(9) 0.1901(5) 0.1204(3) 0.0986(19) Uani 1 4 e d DU . .
H4A H -0.1747 0.1689 0.1521 0.118 Uiso 1 4 e calc R . .
H4B H -0.0326 0.2519 0.1552 0.118 Uiso 1 4 e calc R . .

loop_
_atom_site_aniso_label
_atom_site_aniso_U_11
_atom_site_aniso_U_22
_atom_site_aniso_U_33
_atom_site_aniso_U_23
_atom_site_aniso_U_13
_atom_site_aniso_U_12
Co1 0.0326(4) 0.0367(4) 0.0261(4) 0.0017(2) -0.0034(2) -0.0010(2)
B1 0.0282(18) 0.038(2) 0.0251(17) 0.0029(14) -0.0062(13) 0.0029(14)
B2 0.0286(17) 0.043(2) 0.0284(18) -0.0018(15) -0.0040(14) 0.0027(14)
B3 0.0259(17) 0.043(2) 0.0289(18) -0.0006(15) -0.0040(14) 0.0000(14)
B4 0.040(2) 0.040(2) 0.0353(19) 0.0022(16) -0.0121(16) 0.0013(16)
B5 0.039(2) 0.040(2) 0.040(2) -0.0010(17) -0.0135(16) 0.0021(16)
N1 0.057(2) 0.061(2) 0.063(2) -0.0016(17) 0.0069(16) -0.0048(17)
N2 0.0562(19) 0.059(2) 0.0463(18) 0.0005(15) -0.0107(15) 0.0061(16)
N3 0.069(2) 0.064(2) 0.0395(17) 0.0007(15) -0.0030(15) -0.0078(17)
O1 0.0296(12) 0.0549(15) 0.0244(11) -0.0004(9) -0.0031(9) 0.0005(10)
O2 0.0269(12) 0.094(2) 0.0253(12) 0.0006(11) -0.0039(9) 0.0049(11)
O3 0.0262(11) 0.0451(13) 0.0264(11) 0.0001(9) -0.0035(9) 0.0015(9)
O4 0.0363(12) 0.0357(13) 0.0358(12) 0.0011(9) -0.0138(9) -0.0001(9)
O5 0.0609(17) 0.0416(15) 0.0510(16) -0.0008(11) -0.0361(13) 0.0015(11)
O6 0.0353(12) 0.0354(13) 0.0339(12) -0.0019(9) -0.0124(9) -0.0005(9)
O7 0.0291(12) 0.0737(18) 0.0288(12) 0.0011(11) -0.0017(9) 0.0002(10)
O8 0.0256(11) 0.0849(19) 0.0237(11) -0.0009(11) -0.0021(9) 0.0030(11)
O9 0.0642(17) 0.0412(14) 0.0624(17) 0.0055(12) -0.0379(13) -0.0002(12)
O10 0.0731(19) 0.0397(15) 0.0699(18) -0.0030(13) -0.0464(15) -0.0027(13)
C1 0.079(3) 0.054(3) 0.093(4) 0.005(2) 0.025(3) -0.016(2)
C2 0.130(5) 0.047(3) 0.064(3) 0.022(2) -0.006(3) -0.008(3)
C3 0.102(4) 0.089(4) 0.083(3) -0.027(3) -0.020(3) 0.050(3)
C4 0.180(6) 0.061(3) 0.055(3) -0.012(2) 0.007(3) 0.034(3)

loop_
_atom_type_symbol
_atom_type_description
_atom_type_scat_dispersion_real
_atom_type_scat_dispersion_imag
_atom_type_scat_source
C C 0.0033 0.0016 'International Tables Vol C Tables 4.2.6.8 and 6.1.1.4'
H H 0.0000 0.0000 'International Tables Vol C Tables 4.2.6.8 and 6.1.1.4'
N N 0.0061 0.0033 'International Tables Vol C Tables 4.2.6.8 and 6.1.1.4'
O O 0.0106 0.0060 'International Tables Vol C Tables 4.2.6.8 and 6.1.1.4'
Co Co 0.3494 0.9721 'International Tables Vol C Tables 4.2.6.8 and 6.1.1.4'
B B 0.0013 0.0007 'International Tables Vol C Tables 4.2.6.8 and 6.1.1.4'

loop_
_geom_angle_atom_site_label_1
_geom_angle_atom_site_label_2
_geom_angle_atom_site_label_3
_geom_angle
_geom_angle_site_symmetry_1
_geom_angle_site_symmetry_3
_geom_angle_publ_flag
N2 Co1 N2 180.0(2) . 3_555 yes
N2 Co1 N3 100.66(12) . 3_555 yes
N2 Co1 N3 79.34(12) 3_555 3_555 n
N2 Co1 N3 79.34(12) . . yes
N2 Co1 N3 100.66(12) 3_555 . n
N3 Co1 N3 180.0(3) 3_555 . yes
N2 Co1 N1 80.92(13) . . yes
N2 Co1 N1 99.08(13) 3_555 . yes
N3 Co1 N1 88.12(13) 3_555 . yes
N3 Co1 N1 91.88(13) . . yes
N2 Co1 N1 99.08(13) . 3_555 n
N2 Co1 N1 80.92(13) 3_555 3_555 n
N3 Co1 N1 91.88(13) 3_555 3_555 n
N3 Co1 N1 88.12(13) . 3_555 n
N1 Co1 N1 180.0(3) . 3_555 yes
O1 B1 O3 111.6(3) . . yes
O1 B1 O4 109.1(3) . . yes
O3 B1 O4 108.3(3) . . yes
O1 B1 O6 109.4(3) . . yes
O3 B1 O6 108.2(3) . . yes
O4 B1 O6 110.3(2) . . yes
O1 B2 O7 119.2(3) . . yes
O1 B2 O2 121.2(3) . . yes
O7 B2 O2 119.5(3) . . yes
O3 B3 O8 123.0(3) . . yes
O3 B3 O2 120.8(3) . . yes
O8 B3 O2 116.2(3) . . yes
O9 B4 O4 123.0(3) . . yes
O9 B4 O5 116.2(3) . . yes
O4 B4 O5 120.9(3) . . yes
O10 B5 O6 123.7(3) . . yes
O10 B5 O5 115.6(3) . . yes
O6 B5 O5 120.7(3) . . yes
C1 N1 Co1 108.6(3) . . n
C1 N1 H1A 110.0 . . n
Co1 N1 H1A 110.0 . . n
C1 N1 H1B 110.0 . . n
Co1 N1 H1B 110.0 . . n
H1A N1 H1B 108.3 . . n
C3 N2 C2 113.3(4) . . n
C3 N2 Co1 111.2(3) . . n
C2 N2 Co1 106.0(3) . . n
C3 N2 H2 108.7 . . n
C2 N2 H2 108.7 . . n
Co1 N2 H2 108.7 . . n
C4 N3 Co1 108.6(3) . . n
C4 N3 H3A 110.0 . . n
Co1 N3 H3A 110.0 . . n
C4 N3 H3B 110.0 . . n
Co1 N3 H3B 110.0 . . n
H3A N3 H3B 108.4 . . n
B2 O1 B1 123.0(3) . . n
B3 O2 B2 120.0(3) . . n
B3 O3 B1 123.2(3) . . n
B4 O4 B1 123.8(3) . . n
B4 O5 B5 119.6(3) . . n
B5 O6 B1 123.7(3) . . n
B2 O7 H7 109.5 . . n
B3 O8 H8 109.5 . . n
B4 O9 H9 109.5 . . n
B5 O10 H10 109.5 . . n
C2 C1 N1 108.7(4) . . n
C2 C1 H1C 109.9 . . n
N1 C1 H1C 109.9 . . n
C2 C1 H1D 109.9 . . n
N1 C1 H1D 109.9 . . n
H1C C1 H1D 108.3 . . n
C1 C2 N2 111.1(4) . . n
C1 C2 H2A 109.4 . . n
N2 C2 H2A 109.4 . . n
C1 C2 H2B 109.4 . . n
N2 C2 H2B 109.4 . . n
H2A C2 H2B 108.0 . . n
C4 C3 N2 115.3(4) . . n
C4 C3 H3C 108.4 . . n
N2 C3 H3C 108.4 . . n
C4 C3 H3D 108.4 . . n
N2 C3 H3D 108.4 . . n
H3C C3 H3D 107.5 . . n
C3 C4 N3 119.9(4) . . n
C3 C4 H4A 107.4 . . n
N3 C4 H4A 107.4 . . n
C3 C4 H4B 107.4 . . n
N3 C4 H4B 107.4 . . n
H4A C4 H4B 106.9 . . n

loop_
_geom_bond_atom_site_label_1
_geom_bond_atom_site_label_2
_geom_bond_distance
_geom_bond_site_symmetry_2
_geom_bond_publ_flag
Co1 N2 2.145(3) . yes
Co1 N2 2.145(3) 3_555 n
Co1 N3 2.158(3) 3_555 n
Co1 N3 2.158(3) . yes
Co1 N1 2.196(3) . yes
Co1 N1 2.196(3) 3_555 n
B1 O1 1.458(4) . yes
B1 O3 1.470(4) . yes
B1 O4 1.471(4) . yes
B1 O6 1.473(4) . yes
B2 O1 1.352(4) . yes
B2 O7 1.355(4) . yes
B2 O2 1.371(4) . yes
B3 O3 1.351(4) . yes
B3 O8 1.354(4) . yes
B3 O2 1.368(4) . yes
B4 O9 1.346(5) . yes
B4 O4 1.356(4) . yes
B4 O5 1.368(5) . yes
B5 O10 1.344(5) . yes
B5 O6 1.348(4) . yes
B5 O5 1.391(5) . yes
N1 C1 1.470(6) . n
N1 H1A 0.9000 . n
N1 H1B 0.9000 . n
N2 C3 1.457(6) . n
N2 C2 1.523(6) . n
N2 H2 0.9100 . n
N3 C4 1.408(6) . n
N3 H3A 0.9000 . n
N3 H3B 0.9000 . n
O7 H7 0.8200 . n
O8 H8 0.8200 . n
O9 H9 0.8200 . n
O10 H10 0.8200 . n
C1 C2 1.461(7) . n
C1 H1C 0.9700 . n
C1 H1D 0.9700 . n
C2 H2A 0.9700 . n
C2 H2B 0.9700 . n
C3 C4 1.400(7) . n
C3 H3C 0.9700 . n
C3 H3D 0.9700 . n
C4 H4A 0.9700 . n
C4 H4B 0.9700 . n

loop_
_geom_hbond_atom_site_label_D
_geom_hbond_atom_site_label_H
_geom_hbond_atom_site_label_A
_geom_hbond_distance_DH
_geom_hbond_distance_HA
_geom_hbond_distance_DA
_geom_hbond_angle_DHA
_geom_hbond_site_symmetry_A
_geom_hbond_publ_flag
N1 H1B O1 0.90 2.46 3.279(4) 152 1_544 yes
N2 H2 O10 0.91 2.12 2.943(4) 150 1_444 yes
N2 H2 O5 0.91 2.59 3.419(4) 152 1_444 yes
N3 H3A O7 0.90 2.20 3.020(4) 151 3_566 yes
N3 H3A O1 0.90 2.49 3.276(4) 145 3_566 yes
N3 H3B O9 0.90 2.30 3.203(4) 179 3_666 yes
O7 H7 O8 0.82 2.05 2.845(3) 163 3_576 yes
O8 H8 O3 0.82 1.88 2.696(3) 174 3_676 yes
O9 H9 O6 0.82 1.96 2.770(3) 168 2_646 yes
O10 H10 O4 0.82 1.92 2.733(3) 168 2_656 yes
